data_7006178
loop_
_publ_author_name
'Le Roux, Erwan'
'Nief, Fran\,cois'
'Jaroschik, Florian'
'T\"ornroos, Karl W'
'Anwander, Reiner'

_publ_section_title
;
 Mono-phosphacyclopentadienyl bis(tetramethylaluminate) lanthanide
 complexes.
;
_journal_issue 42
_journal_name_full 'Dalton transactions (Cambridge, England : 2003)'
_journal_page_first 4866
_journal_page_last 4870
_journal_paper_doi 10.1039/b709633j
_journal_year 2007
_chemical_formula_moiety 'C20 H48 Al2 Nd P Si2'
_chemical_formula_sum 'C20 H48 Al2 Nd P Si2'
_chemical_formula_weight 573.93
_chemical_name_systematic
;
?
;
_space_group_IT_number 2
_symmetry_cell_setting triclinic
_symmetry_space_group_name_Hall '-P 1'
_symmetry_space_group_name_H-M 'P -1'
_atom_sites_solution_hydrogens geom
_atom_sites_solution_primary direct
_atom_sites_solution_secondary difmap
_audit_creation_method SHELXL-97
_audit_update_record
;
2007-05-18 # Formatted by publCIF
;
_cell_angle_alpha 73.574(1)
_cell_angle_beta 86.100(1)
_cell_angle_gamma 68.712(1)
_cell_formula_units_Z 2
_cell_length_a 9.9507(3)
_cell_length_b 10.5055(3)
_cell_length_c 15.9152(4)
_cell_measurement_reflns_used 22887
_cell_measurement_temperature 123(2)
_cell_measurement_theta_max 30.06
_cell_measurement_theta_min 2.20
_cell_volume 1485.82(7)
_computing_cell_refinement
;
Bruker (2001). SAINT, version 6.02a, Bruker AXS Inc., Madison,
Wisconsin, USA.
;
_computing_data_collection
;
Bruker (1999). SMART, version 5.059, Bruker AXS Inc., Madison,
Wisconsin, USA.
;
_computing_data_reduction
;
Bruker (2001). SAINT, version 6.02a, Bruker AXS Inc., Madison,
Wisconsin, USA.
;
_computing_molecular_graphics
;
Brandenburg, K. (2005). DIAMOND. Version 3.1. Crystal Impact GbR, Bonn,
Germany.
;
_computing_publication_material
;
Bruker AXS (2003). SHELXTL. Version 6.14. Bruker AXS Inc., Madison,
Wisconsin, USA.
;
_computing_structure_refinement
;
Sheldrick, G. M. (1997). SHELXS97 and SHELXL97. University of
G\"ottingen, Germany.
;
_computing_structure_solution
;
Sheldrick, G. M. (1997). SHELXS97 and SHELXL97. University of
G\"ottingen, Germany.
;
_diffrn_ambient_temperature 123(2)
_diffrn_detector_area_resol_mean '48 \um'
_diffrn_measured_fraction_theta_full 0.997
_diffrn_measured_fraction_theta_max 0.997
_diffrn_measurement_device_type 'Bruker-AXS SMART 2K CCD'
_diffrn_measurement_method 'omega scans in four \f settings'
_diffrn_radiation_monochromator graphite
_diffrn_radiation_source 'normal-focus sealed tube'
_diffrn_radiation_type MoK\a
_diffrn_radiation_wavelength 0.71073
_diffrn_reflns_av_R_equivalents 0.0140
_diffrn_reflns_av_sigmaI/netI 0.0140
_diffrn_reflns_limit_h_max 14
_diffrn_reflns_limit_h_min -13
_diffrn_reflns_limit_k_max 14
_diffrn_reflns_limit_k_min -14
_diffrn_reflns_limit_l_max 22
_diffrn_reflns_limit_l_min -22
_diffrn_reflns_number 25087
_diffrn_reflns_theta_full 30.06
_diffrn_reflns_theta_max 30.06
_diffrn_reflns_theta_min 2.17
_diffrn_standards_decay_% 0
_diffrn_standards_interval_count 1
_diffrn_standards_interval_time 28h
_diffrn_standards_number 665
_exptl_absorpt_coefficient_mu 1.945
_exptl_absorpt_correction_T_max 0.72361
_exptl_absorpt_correction_T_min 0.34445
_exptl_absorpt_correction_type numerical
_exptl_absorpt_process_details
;
Bruker AXS (2003). SHELXTL. Version 6.14.
Bruker AXS Inc., Madison, Wisconsin, USA.
;
_exptl_crystal_colour green
_exptl_crystal_density_diffrn 1.283
_exptl_crystal_density_method 'not measured'
_exptl_crystal_description prism
_exptl_crystal_F_000 594
_exptl_crystal_size_max 0.70
_exptl_crystal_size_mid 0.27
_exptl_crystal_size_min 0.20
_refine_diff_density_max 0.458
_refine_diff_density_min -0.390
_refine_diff_density_rms 0.051
_refine_ls_extinction_method none
_refine_ls_goodness_of_fit_ref 1.091
_refine_ls_hydrogen_treatment mixed
_refine_ls_matrix_type full
_refine_ls_number_parameters 283
_refine_ls_number_reflns 8673
_refine_ls_number_restraints 24
_refine_ls_restrained_S_all 1.093
_refine_ls_R_factor_all 0.0152
_refine_ls_R_factor_gt 0.0139
_refine_ls_shift/su_max 0.008
_refine_ls_shift/su_mean 0.000
_refine_ls_structure_factor_coef Fsqd
_refine_ls_weighting_details 'calc w=1/[\s^2^(Fo^2^)+(0.0181P)^2^+0.3575P] where P=(Fo^2^+2Fc^2^)/3'
_refine_ls_weighting_scheme calc
_refine_ls_wR_factor_gt 0.0365
_refine_ls_wR_factor_ref 0.0373
_reflns_number_gt 8273
_reflns_number_total 8673
_reflns_threshold_expression I>2\s(I)
_cod_data_source_file b709633j.txt
_cod_data_source_block Compound2b
_cod_database_code 7006178

loop_
_symmetry_equiv_pos_as_xyz
'x, y, z'
'-x, -y, -z'

loop_
_atom_site_label
_atom_site_type_symbol
_atom_site_fract_x
_atom_site_fract_y
_atom_site_fract_z
_atom_site_U_iso_or_equiv
_atom_site_adp_type
_atom_site_occupancy
_atom_site_symmetry_multiplicity
_atom_site_calc_flag
_atom_site_refinement_flags
_atom_site_disorder_assembly
_atom_site_disorder_group
Nd1 Nd 0.732175(6) 0.683165(6) 0.678288(3) 0.01881(2) Uani 1 1 d . . .
P1 P 0.77422(3) 0.60813(3) 0.866826(18) 0.02019(5) Uani 1 1 d . . .
Si1 Si 1.03462(3) 0.33320(4) 0.84790(2) 0.02565(6) Uani 1 1 d . . .
Al1 Al 0.86787(4) 0.91011(4) 0.69008(3) 0.02821(8) Uani 1 1 d . . .
C1 C 0.98454(13) 0.71699(14) 0.66363(9) 0.0290(2) Uani 1 1 d D . .
H1A H 0.9780(17) 0.7084(17) 0.6045(8) 0.035 Uiso 1 1 d D . .
H1B H 1.0010(17) 0.6233(14) 0.7071(9) 0.035 Uiso 1 1 d D . .
H1C H 1.0769(15) 0.7327(17) 0.6648(10) 0.035 Uiso 1 1 d D . .
Si2 Si 0.43714(3) 0.77910(4) 0.87230(2) 0.02498(6) Uani 1 1 d . . .
Al2 Al 0.64800(4) 0.67662(4) 0.50606(2) 0.02671(7) Uani 1 1 d . . .
C2 C 0.64815(14) 0.95006(13) 0.67890(9) 0.0274(2) Uani 1 1 d D . .
H2A H 0.6251(17) 1.0436(13) 0.6887(10) 0.033 Uiso 1 1 d D . .
H2B H 0.5907(17) 0.9048(15) 0.7207(9) 0.033 Uiso 1 1 d D . .
H2C H 0.6081(17) 0.9694(16) 0.6199(8) 0.033 Uiso 1 1 d D . .
C3 C 0.8969(2) 1.06398(17) 0.59470(12) 0.0454(4) Uani 1 1 d . . .
H3A H 0.9981 1.0556 0.5959 0.068 Uiso 1 1 calc R . .
H3B H 0.8349 1.1562 0.6026 0.068 Uiso 1 1 calc R . .
H3C H 0.8721 1.0565 0.5382 0.068 Uiso 1 1 calc R . .
C4 C 0.92037(16) 0.89948(16) 0.81008(10) 0.0379(3) Uani 1 1 d . . .
H4A H 0.9637 0.9706 0.8074 0.057 Uiso 1 1 calc R . .
H4B H 0.9899 0.8044 0.8376 0.057 Uiso 1 1 calc R . .
H4C H 0.8336 0.9181 0.8446 0.057 Uiso 1 1 calc R . .
C5 C 0.48278(14) 0.73537(14) 0.58840(8) 0.0288(2) Uani 1 1 d D . .
H5A H 0.4133(16) 0.8077(14) 0.5425(8) 0.035 Uiso 1 1 d D . .
H5B H 0.4684(17) 0.7805(16) 0.6372(9) 0.035 Uiso 1 1 d D . .
H5C H 0.4467(17) 0.6579(13) 0.6118(10) 0.035 Uiso 1 1 d D . .
C6 C 0.81217(16) 0.49913(14) 0.57533(9) 0.0319(3) Uani 1 1 d D . .
H6A H 0.7774(17) 0.4193(16) 0.5946(10) 0.038 Uiso 1 1 d D . .
H6B H 0.8833(16) 0.4763(18) 0.6225(9) 0.038 Uiso 1 1 d D . .
H6C H 0.8723(16) 0.4814(18) 0.5248(8) 0.038 Uiso 1 1 d D . .
C7 C 0.57720(19) 0.63390(17) 0.40936(9) 0.0396(3) Uani 1 1 d . . .
H7A H 0.5656 0.7119 0.3558 0.059 Uiso 1 1 calc R . .
H7B H 0.4839 0.6230 0.4238 0.059 Uiso 1 1 calc R . .
H7C H 0.6467 0.5454 0.4001 0.059 Uiso 1 1 calc R . .
C8 C 0.72973(16) 0.83147(14) 0.47634(9) 0.0334(3) Uani 1 1 d . . .
H8A H 0.6563 0.9208 0.4439 0.050 Uiso 1 1 calc R . .
H8B H 0.8137 0.8065 0.4401 0.050 Uiso 1 1 calc R . .
H8C H 0.7592 0.8429 0.5304 0.050 Uiso 1 1 calc R . .
C9 C 0.84064(11) 0.45542(11) 0.82761(7) 0.02015(19) Uani 1 1 d . . .
C10 C 0.72505(12) 0.42752(11) 0.79882(7) 0.02036(19) Uani 1 1 d . . .
C11 C 0.74068(15) 0.29377(13) 0.77514(9) 0.0293(2) Uani 1 1 d . . .
H11A H 0.7191 0.2266 0.8259 0.044 Uiso 1 1 calc R . .
H11B H 0.8397 0.2507 0.7580 0.044 Uiso 1 1 calc R . .
H11C H 0.6733 0.3172 0.7262 0.044 Uiso 1 1 calc R . .
C12 C 0.58700(11) 0.53089(11) 0.80470(7) 0.01983(19) Uani 1 1 d . . .
C13 C 0.44937(13) 0.51079(14) 0.78866(8) 0.0284(2) Uani 1 1 d . . .
H13A H 0.4321 0.4410 0.8396 0.043 Uiso 1 1 calc R . .
H13B H 0.4581 0.4765 0.7366 0.043 Uiso 1 1 calc R . .
H13C H 0.3685 0.6017 0.7794 0.043 Uiso 1 1 calc R . .
C14 C 0.59359(11) 0.64029(11) 0.83783(7) 0.01954(18) Uani 1 1 d . . .
C15 C 1.13356(14) 0.42187(17) 0.89288(10) 0.0391(3) Uani 1 1 d . . .
H15A H 1.2359 0.3615 0.9024 0.059 Uiso 1 1 calc R . .
H15B H 1.0930 0.4368 0.9487 0.059 Uiso 1 1 calc R . .
H15C H 1.1236 0.5138 0.8512 0.059 Uiso 1 1 calc R . .
C16 C 1.04522(15) 0.16341(15) 0.93082(9) 0.0360(3) Uani 1 1 d . . .
H16A H 1.1464 0.0997 0.9420 0.054 Uiso 1 1 calc R . .
H16B H 0.9907 0.1179 0.9085 0.054 Uiso 1 1 calc R . .
H16C H 1.0041 0.1835 0.9854 0.054 Uiso 1 1 calc R . .
C17 C 1.12487(15) 0.29197(15) 0.74651(9) 0.0379(3) Uani 1 1 d . . .
H17A H 1.2251 0.2274 0.7615 0.057 Uiso 1 1 calc R . .
H17B H 1.1234 0.3803 0.7036 0.057 Uiso 1 1 calc R . .
H17C H 1.0734 0.2466 0.7215 0.057 Uiso 1 1 calc R . .
C18 C 0.50888(17) 0.89090(17) 0.91538(11) 0.0423(3) Uani 1 1 d . . .
H18A H 0.4292 0.9604 0.9367 0.063 Uiso 1 1 calc R . .
H18B H 0.5557 0.9409 0.8684 0.063 Uiso 1 1 calc R . .
H18C H 0.5793 0.8300 0.9636 0.063 Uiso 1 1 calc R . .
C19 C 0.30132(14) 0.89732(14) 0.78127(9) 0.0334(3) Uani 1 1 d . . .
H19A H 0.2679 0.8391 0.7555 0.050 Uiso 1 1 calc R . .
H19B H 0.3458 0.9531 0.7362 0.050 Uiso 1 1 calc R . .
H19C H 0.2191 0.9617 0.8044 0.050 Uiso 1 1 calc R . .
C20 C 0.34411(17) 0.68883(17) 0.96199(10) 0.0424(3) Uani 1 1 d . . .
H20A H 0.3081 0.6279 0.9406 0.064 Uiso 1 1 calc R . .
H20B H 0.2630 0.7605 0.9807 0.064 Uiso 1 1 calc R . .
H20C H 0.4124 0.6307 1.0118 0.064 Uiso 1 1 calc R . .

loop_
_atom_site_aniso_label
_atom_site_aniso_U_11
_atom_site_aniso_U_22
_atom_site_aniso_U_33
_atom_site_aniso_U_23
_atom_site_aniso_U_13
_atom_site_aniso_U_12
Nd1 0.02327(3) 0.01871(3) 0.01692(3) -0.00558(2) 0.00128(2) -0.00999(2)
P1 0.02008(12) 0.02282(13) 0.01899(12) -0.00887(10) -0.00052(9) -0.00670(10)
Si1 0.02021(14) 0.02571(15) 0.02415(15) -0.00458(12) 0.00249(11) -0.00242(11)
Al1 0.03011(18) 0.02710(17) 0.0355(2) -0.01396(15) 0.00542(15) -0.01634(15)
C1 0.0263(6) 0.0295(6) 0.0348(6) -0.0120(5) 0.0059(5) -0.0127(5)
Si2 0.02227(14) 0.02575(15) 0.02300(15) -0.00891(12) 0.00379(11) -0.00303(12)
Al2 0.0392(2) 0.02690(17) 0.01891(16) -0.00670(13) -0.00103(14) -0.01684(15)
C2 0.0295(6) 0.0210(5) 0.0323(6) -0.0074(4) 0.0019(5) -0.0100(4)
C3 0.0589(10) 0.0378(8) 0.0527(9) -0.0190(7) 0.0204(8) -0.0310(7)
C4 0.0390(7) 0.0412(7) 0.0457(8) -0.0214(6) -0.0002(6) -0.0210(6)
C5 0.0323(6) 0.0305(6) 0.0258(6) -0.0071(5) -0.0033(5) -0.0136(5)
C6 0.0432(7) 0.0274(6) 0.0250(6) -0.0106(5) 0.0032(5) -0.0102(5)
C7 0.0606(9) 0.0446(8) 0.0252(6) -0.0116(6) -0.0025(6) -0.0301(7)
C8 0.0457(7) 0.0327(6) 0.0268(6) -0.0048(5) -0.0006(5) -0.0223(6)
C9 0.0211(5) 0.0199(5) 0.0181(4) -0.0057(4) 0.0015(4) -0.0056(4)
C10 0.0252(5) 0.0188(5) 0.0176(4) -0.0051(4) 0.0021(4) -0.0086(4)
C11 0.0379(6) 0.0217(5) 0.0315(6) -0.0103(5) 0.0037(5) -0.0124(5)
C12 0.0206(5) 0.0218(5) 0.0179(4) -0.0041(4) 0.0013(4) -0.0097(4)
C13 0.0261(5) 0.0322(6) 0.0308(6) -0.0071(5) 0.0008(4) -0.0162(5)
C14 0.0193(4) 0.0217(5) 0.0172(4) -0.0061(4) 0.0017(3) -0.0065(4)
C15 0.0236(6) 0.0501(8) 0.0411(7) -0.0100(6) -0.0039(5) -0.0114(6)
C16 0.0324(6) 0.0301(6) 0.0314(6) 0.0002(5) 0.0014(5) -0.0017(5)
C17 0.0346(7) 0.0317(6) 0.0336(7) -0.0064(5) 0.0117(5) 0.0002(5)
C18 0.0389(7) 0.0426(8) 0.0492(8) -0.0310(7) 0.0022(6) -0.0054(6)
C19 0.0247(6) 0.0304(6) 0.0347(7) -0.0058(5) 0.0010(5) -0.0004(5)
C20 0.0389(7) 0.0428(8) 0.0322(7) -0.0059(6) 0.0152(6) -0.0053(6)

loop_
_atom_type_symbol
_atom_type_description
_atom_type_scat_dispersion_real
_atom_type_scat_dispersion_imag
_atom_type_scat_source
C C 0.0033 0.0016 'International Tables Vol C Tables 4.2.6.8 and 6.1.1.4'
H H 0.0000 0.0000 'International Tables Vol C Tables 4.2.6.8 and 6.1.1.4'
Al Al 0.0645 0.0514 'International Tables Vol C Tables 4.2.6.8 and 6.1.1.4'
Si Si 0.0817 0.0704 'International Tables Vol C Tables 4.2.6.8 and 6.1.1.4'
P P 0.1023 0.0942 'International Tables Vol C Tables 4.2.6.8 and 6.1.1.4'
Nd Nd -0.1943 3.0179 'International Tables Vol C Tables 4.2.6.8 and 6.1.1.4'

loop_
_geom_angle_atom_site_label_1
_geom_angle_atom_site_label_2
_geom_angle_atom_site_label_3
_geom_angle
_geom_angle_site_symmetry_1
_geom_angle_site_symmetry_3
_geom_angle_publ_flag
C2 Nd1 C1 80.26(4) . . ?
C2 Nd1 C6 145.20(4) . . ?
C1 Nd1 C6 92.33(4) . . ?
C2 Nd1 C5 91.17(4) . . ?
C1 Nd1 C5 144.28(4) . . ?
C6 Nd1 C5 75.15(4) . . ?
C2 Nd1 C9 123.31(4) . . ?
C1 Nd1 C9 89.62(4) . . ?
C6 Nd1 C9 90.30(4) . . ?
C5 Nd1 C9 123.08(4) . . ?
C2 Nd1 C14 85.99(4) . . ?
C1 Nd1 C14 123.15(4) . . ?
C6 Nd1 C14 125.12(4) . . ?
C5 Nd1 C14 90.33(4) . . ?
C9 Nd1 C14 54.17(3) . . ?
C2 Nd1 C10 135.30(4) . . ?
C1 Nd1 C10 116.30(4) . . ?
C6 Nd1 C10 78.40(4) . . ?
C5 Nd1 C10 94.16(4) . . ?
C9 Nd1 C10 29.11(3) . . ?
C14 Nd1 C10 49.69(3) . . ?
C2 Nd1 C12 111.69(4) . . ?
C1 Nd1 C12 138.20(4) . . ?
C6 Nd1 C12 96.52(4) . . ?
C5 Nd1 C12 77.17(3) . . ?
C9 Nd1 C12 49.72(3) . . ?
C14 Nd1 C12 28.95(3) . . ?
C10 Nd1 C12 28.95(3) . . ?
C2 Nd1 P1 87.43(3) . . ?
C1 Nd1 P1 88.02(3) . . ?
C6 Nd1 P1 126.54(3) . . ?
C5 Nd1 P1 126.46(3) . . ?
C9 Nd1 P1 36.24(2) . . ?
C14 Nd1 P1 36.16(2) . . ?
C10 Nd1 P1 54.50(2) . . ?
C12 Nd1 P1 54.36(2) . . ?
C2 Nd1 Al2 107.86(3) . . ?
C1 Nd1 Al2 107.80(3) . . ?
C6 Nd1 Al2 42.17(3) . . ?
C5 Nd1 Al2 42.15(3) . . ?
C9 Nd1 Al2 128.15(2) . . ?
C14 Nd1 Al2 128.87(2) . . ?
C10 Nd1 Al2 105.54(2) . . ?
C12 Nd1 Al2 105.98(2) . . ?
P1 Nd1 Al2 159.363(10) . . ?
C2 Nd1 Al1 40.53(3) . . ?
C1 Nd1 Al1 40.55(3) . . ?
C6 Nd1 Al1 128.44(3) . . ?
C5 Nd1 Al1 127.12(3) . . ?
C9 Nd1 Al1 105.19(2) . . ?
C14 Nd1 Al1 102.72(2) . . ?
C10 Nd1 Al1 133.00(2) . . ?
C12 Nd1 Al1 131.08(2) . . ?
P1 Nd1 Al1 80.741(10) . . ?
Al2 Nd1 Al1 119.893(11) . . ?
C2 Nd1 H1B 96.4(3) . . ?
C1 Nd1 H1B 21.9(3) . . ?
C6 Nd1 H1B 87.5(4) . . ?
C5 Nd1 H1B 158.7(3) . . ?
C9 Nd1 H1B 68.3(3) . . ?
C14 Nd1 H1B 110.0(3) . . ?
C10 Nd1 H1B 94.4(3) . . ?
C12 Nd1 H1B 117.8(3) . . ?
P1 Nd1 H1B 73.9(3) . . ?
Al2 Nd1 H1B 116.6(3) . . ?
Al1 Nd1 H1B 56.0(3) . . ?
C2 Nd1 H2B 21.9(3) . . ?
C1 Nd1 H2B 97.6(3) . . ?
C6 Nd1 H2B 157.1(3) . . ?
C5 Nd1 H2B 84.9(4) . . ?
C9 Nd1 H2B 110.3(3) . . ?
C14 Nd1 H2B 65.1(3) . . ?
C10 Nd1 H2B 114.8(3) . . ?
C12 Nd1 H2B 89.8(3) . . ?
P1 Nd1 H2B 74.7(3) . . ?
Al2 Nd1 H2B 114.9(3) . . ?
Al1 Nd1 H2B 57.1(3) . . ?
H1B Nd1 H2B 109.0(5) . . ?
C2 Nd1 H5B 76.0(3) . . ?
C1 Nd1 H5B 149.1(4) . . ?
C6 Nd1 H5B 96.0(3) . . ?
C5 Nd1 H5B 21.2(3) . . ?
C9 Nd1 H5B 120.0(4) . . ?
C14 Nd1 H5B 74.8(3) . . ?
C10 Nd1 H5B 94.6(4) . . ?
C12 Nd1 H5B 70.3(4) . . ?
P1 Nd1 H5B 110.2(3) . . ?
Al2 Nd1 H5B 62.4(3) . . ?
Al1 Nd1 H5B 115.8(3) . . ?
H1B Nd1 H5B 170.9(4) . . ?
H2B Nd1 H5B 65.4(5) . . ?
C2 Nd1 H6B 152.3(4) . . ?
C1 Nd1 H6B 78.7(3) . . ?
C6 Nd1 H6B 21.0(3) . . ?
C5 Nd1 H6B 95.4(3) . . ?
C9 Nd1 H6B 74.5(3) . . ?
C14 Nd1 H6B 120.8(4) . . ?
C10 Nd1 H6B 71.1(4) . . ?
C12 Nd1 H6B 96.1(4) . . ?
P1 Nd1 H6B 109.6(3) . . ?
Al2 Nd1 H6B 62.5(3) . . ?
Al1 Nd1 H6B 118.8(3) . . ?
H1B Nd1 H6B 69.1(5) . . ?
H2B Nd1 H6B 174.0(4) . . ?
H5B Nd1 H6B 115.7(4) . . ?
C9 P1 C14 91.98(5) . . ?
C9 P1 Nd1 68.65(3) . . ?
C14 P1 Nd1 69.15(3) . . ?
C16 Si1 C15 109.00(7) . . ?
C16 Si1 C17 108.99(7) . . ?
C15 Si1 C17 108.36(7) . . ?
C16 Si1 C9 109.21(6) . . ?
C15 Si1 C9 107.76(6) . . ?
C17 Si1 C9 113.43(6) . . ?
C3 Al1 C4 116.33(7) . . ?
C3 Al1 C2 103.54(7) . . ?
C4 Al1 C2 110.17(6) . . ?
C3 Al1 C1 108.22(6) . . ?
C4 Al1 C1 109.11(6) . . ?
C2 Al1 C1 109.20(5) . . ?
C3 Al1 Nd1 128.64(5) . . ?
C4 Al1 Nd1 114.96(5) . . ?
C2 Al1 Nd1 54.93(3) . . ?
C1 Al1 Nd1 55.63(3) . . ?
Al1 C1 Nd1 83.82(4) . . ?
Al1 C1 H1A 119.0(9) . . ?
Nd1 C1 H1A 83.0(9) . . ?
Al1 C1 H1B 123.1(9) . . ?
Nd1 C1 H1B 74.0(9) . . ?
H1A C1 H1B 109.5(12) . . ?
Al1 C1 H1C 91.7(9) . . ?
Nd1 C1 H1C 173.2(9) . . ?
H1A C1 H1C 103.6(12) . . ?
H1B C1 H1C 104.5(12) . . ?
C20 Si2 C18 108.73(8) . . ?
C20 Si2 C19 108.31(7) . . ?
C18 Si2 C19 108.83(7) . . ?
C20 Si2 C14 108.99(6) . . ?
C18 Si2 C14 108.42(6) . . ?
C19 Si2 C14 113.47(5) . . ?
C7 Al2 C8 117.91(6) . . ?
C7 Al2 C5 109.61(6) . . ?
C8 Al2 C5 105.45(6) . . ?
C7 Al2 C6 109.62(6) . . ?
C8 Al2 C6 104.73(6) . . ?
C5 Al2 C6 109.17(5) . . ?
C7 Al2 Nd1 165.71(5) . . ?
C8 Al2 Nd1 76.38(4) . . ?
C5 Al2 Nd1 63.79(4) . . ?
C6 Al2 Nd1 63.76(4) . . ?
Al1 C2 Nd1 84.54(4) . . ?
Al1 C2 H2A 90.5(9) . . ?
Nd1 C2 H2A 170.5(9) . . ?
Al1 C2 H2B 127.2(9) . . ?
Nd1 C2 H2B 71.9(9) . . ?
H2A C2 H2B 105.0(12) . . ?
Al1 C2 H2C 116.8(9) . . ?
Nd1 C2 H2C 84.1(9) . . ?
H2A C2 H2C 105.4(11) . . ?
H2B C2 H2C 107.2(12) . . ?
Al1 C3 H3A 109.5 . . ?
Al1 C3 H3B 109.5 . . ?
H3A C3 H3B 109.5 . . ?
Al1 C3 H3C 109.5 . . ?
H3A C3 H3C 109.5 . . ?
H3B C3 H3C 109.5 . . ?
Al1 C4 H4A 109.5 . . ?
Al1 C4 H4B 109.5 . . ?
H4A C4 H4B 109.5 . . ?
Al1 C4 H4C 109.5 . . ?
H4A C4 H4C 109.5 . . ?
H4B C4 H4C 109.5 . . ?
Al2 C5 Nd1 74.06(4) . . ?
Al2 C5 H5A 96.1(9) . . ?
Nd1 C5 H5A 142.0(9) . . ?
Al2 C5 H5B 134.7(9) . . ?
Nd1 C5 H5B 65.4(9) . . ?
H5A C5 H5B 103.5(12) . . ?
Al2 C5 H5C 109.5(9) . . ?
Nd1 C5 H5C 110.3(9) . . ?
H5A C5 H5C 107.5(12) . . ?
H5B C5 H5C 102.8(12) . . ?
Al2 C6 Nd1 74.06(4) . . ?
Al2 C6 H6A 109.0(10) . . ?
Nd1 C6 H6A 114.5(9) . . ?
Al2 C6 H6B 136.8(10) . . ?
Nd1 C6 H6B 65.8(10) . . ?
H6A C6 H6B 101.9(12) . . ?
Al2 C6 H6C 96.9(10) . . ?
Nd1 C6 H6C 140.5(9) . . ?
H6A C6 H6C 104.9(12) . . ?
H6B C6 H6C 103.6(12) . . ?
Al2 C7 H7A 109.5 . . ?
Al2 C7 H7B 109.5 . . ?
H7A C7 H7B 109.5 . . ?
Al2 C7 H7C 109.5 . . ?
H7A C7 H7C 109.5 . . ?
H7B C7 H7C 109.5 . . ?
Al2 C8 H8A 109.5 . . ?
Al2 C8 H8B 109.5 . . ?
H8A C8 H8B 109.5 . . ?
Al2 C8 H8C 109.5 . . ?
H8A C8 H8C 109.5 . . ?
H8B C8 H8C 109.5 . . ?
C10 C9 P1 110.58(8) . . ?
C10 C9 Si1 127.09(8) . . ?
P1 C9 Si1 120.99(6) . . ?
C10 C9 Nd1 77.58(6) . . ?
P1 C9 Nd1 75.12(4) . . ?
Si1 C9 Nd1 124.85(5) . . ?
C9 C10 C12 113.26(9) . . ?
C9 C10 C11 124.59(10) . . ?
C12 C10 C11 121.70(10) . . ?
C9 C10 Nd1 73.30(6) . . ?
C12 C10 Nd1 75.88(6) . . ?
C11 C10 Nd1 125.14(7) . . ?
C10 C11 H11A 109.5 . . ?
C10 C11 H11B 109.5 . . ?
H11A C11 H11B 109.5 . . ?
C10 C11 H11C 109.5 . . ?
H11A C11 H11C 109.5 . . ?
H11B C11 H11C 109.5 . . ?
C14 C12 C10 113.46(9) . . ?
C14 C12 C13 124.47(10) . . ?
C10 C12 C13 121.55(10) . . ?
C14 C12 Nd1 73.61(6) . . ?
C10 C12 Nd1 75.17(6) . . ?
C13 C12 Nd1 126.17(7) . . ?
C12 C13 H13A 109.5 . . ?
C12 C13 H13B 109.5 . . ?
H13A C13 H13B 109.5 . . ?
C12 C13 H13C 109.5 . . ?
H13A C13 H13C 109.5 . . ?
H13B C13 H13C 109.5 . . ?
C12 C14 P1 110.55(8) . . ?
C12 C14 Si2 126.66(8) . . ?
P1 C14 Si2 121.44(6) . . ?
C12 C14 Nd1 77.44(6) . . ?
P1 C14 Nd1 74.69(4) . . ?
Si2 C14 Nd1 125.47(5) . . ?
Si1 C15 H15A 109.5 . . ?
Si1 C15 H15B 109.5 . . ?
H15A C15 H15B 109.5 . . ?
Si1 C15 H15C 109.5 . . ?
H15A C15 H15C 109.5 . . ?
H15B C15 H15C 109.5 . . ?
Si1 C16 H16A 109.5 . . ?
Si1 C16 H16B 109.5 . . ?
H16A C16 H16B 109.5 . . ?
Si1 C16 H16C 109.5 . . ?
H16A C16 H16C 109.5 . . ?
H16B C16 H16C 109.5 . . ?
Si1 C17 H17A 109.5 . . ?
Si1 C17 H17B 109.5 . . ?
H17A C17 H17B 109.5 . . ?
Si1 C17 H17C 109.5 . . ?
H17A C17 H17C 109.5 . . ?
H17B C17 H17C 109.5 . . ?
Si2 C18 H18A 109.5 . . ?
Si2 C18 H18B 109.5 . . ?
H18A C18 H18B 109.5 . . ?
Si2 C18 H18C 109.5 . . ?
H18A C18 H18C 109.5 . . ?
H18B C18 H18C 109.5 . . ?
Si2 C19 H19A 109.5 . . ?
Si2 C19 H19B 109.5 . . ?
H19A C19 H19B 109.5 . . ?
Si2 C19 H19C 109.5 . . ?
H19A C19 H19C 109.5 . . ?
H19B C19 H19C 109.5 . . ?
Si2 C20 H20A 109.5 . . ?
Si2 C20 H20B 109.5 . . ?
H20A C20 H20B 109.5 . . ?
Si2 C20 H20C 109.5 . . ?
H20A C20 H20C 109.5 . . ?
H20B C20 H20C 109.5 . . ?

loop_
_geom_bond_atom_site_label_1
_geom_bond_atom_site_label_2
_geom_bond_distance
_geom_bond_site_symmetry_2
_geom_bond_publ_flag
Nd1 C2 2.6216(12) . ?
Nd1 C1 2.6473(12) . ?
Nd1 C6 2.7483(13) . ?
Nd1 C5 2.7490(12) . ?
Nd1 C9 2.7920(11) . ?
Nd1 C14 2.8071(10) . ?
Nd1 C10 2.8467(11) . ?
Nd1 C12 2.8559(10) . ?
Nd1 P1 2.8972(3) . ?
Nd1 Al2 2.9462(4) . ?
Nd1 Al1 3.1887(4) . ?
Nd1 H1B 2.558(16) . ?
Nd1 H2B 2.498(16) . ?
Nd1 H5B 2.504(16) . ?
Nd1 H6B 2.512(17) . ?
P1 C9 1.7722(11) . ?
P1 C14 1.7724(11) . ?
Si1 C16 1.8669(14) . ?
Si1 C15 1.8677(16) . ?
Si1 C17 1.8744(14) . ?
Si1 C9 1.8787(11) . ?
Al1 C3 1.9729(16) . ?
Al1 C4 1.9762(15) . ?
Al1 C2 2.0814(13) . ?
Al1 C1 2.0851(13) . ?
C1 H1A 0.979(12) . ?
C1 H1B 0.994(12) . ?
C1 H1C 0.993(12) . ?
Si2 C20 1.8671(15) . ?
Si2 C18 1.8682(16) . ?
Si2 C19 1.8703(13) . ?
Si2 C14 1.8812(11) . ?
Al2 C7 1.9581(13) . ?
Al2 C8 2.0012(13) . ?
Al2 C5 2.0564(14) . ?
Al2 C6 2.0571(14) . ?
C2 H2A 0.980(11) . ?
C2 H2B 0.981(12) . ?
C2 H2C 0.983(11) . ?
C3 H3A 0.9800 . ?
C3 H3B 0.9800 . ?
C3 H3C 0.9800 . ?
C4 H4A 0.9800 . ?
C4 H4B 0.9800 . ?
C4 H4C 0.9800 . ?
C5 H5A 0.981(11) . ?
C5 H5B 0.997(12) . ?
C5 H5C 0.976(12) . ?
C6 H6A 0.984(12) . ?
C6 H6B 0.985(12) . ?
C6 H6C 0.989(12) . ?
C7 H7A 0.9800 . ?
C7 H7B 0.9800 . ?
C7 H7C 0.9800 . ?
C8 H8A 0.9800 . ?
C8 H8B 0.9800 . ?
C8 H8C 0.9800 . ?
C9 C10 1.4182(15) . ?
C10 C12 1.4255(15) . ?
C10 C11 1.5078(15) . ?
C11 H11A 0.9800 . ?
C11 H11B 0.9800 . ?
C11 H11C 0.9800 . ?
C12 C14 1.4161(15) . ?
C12 C13 1.5078(15) . ?
C13 H13A 0.9800 . ?
C13 H13B 0.9800 . ?
C13 H13C 0.9800 . ?
C15 H15A 0.9800 . ?
C15 H15B 0.9800 . ?
C15 H15C 0.9800 . ?
C16 H16A 0.9800 . ?
C16 H16B 0.9800 . ?
C16 H16C 0.9800 . ?
C17 H17A 0.9800 . ?
C17 H17B 0.9800 . ?
C17 H17C 0.9800 . ?
C18 H18A 0.9800 . ?
C18 H18B 0.9800 . ?
C18 H18C 0.9800 . ?
C19 H19A 0.9800 . ?
C19 H19B 0.9800 . ?
C19 H19C 0.9800 . ?
C20 H20A 0.9800 . ?
C20 H20B 0.9800 . ?
C20 H20C 0.9800 . ?

loop_
_geom_torsion_atom_site_label_1
_geom_torsion_atom_site_label_2
_geom_torsion_atom_site_label_3
_geom_torsion_atom_site_label_4
_geom_torsion
_geom_torsion_site_symmetry_1
_geom_torsion_site_symmetry_2
_geom_torsion_site_symmetry_3
_geom_torsion_site_symmetry_4
_geom_torsion_publ_flag
C2 Nd1 P1 C9 -172.40(5) . . . . ?
C1 Nd1 P1 C9 -92.06(5) . . . . ?
C6 Nd1 P1 C9 -0.63(6) . . . . ?
C5 Nd1 P1 C9 98.05(5) . . . . ?
C14 Nd1 P1 C9 100.87(5) . . . . ?
C10 Nd1 P1 C9 32.63(5) . . . . ?
C12 Nd1 P1 C9 68.43(5) . . . . ?
Al2 Nd1 P1 C9 48.86(5) . . . . ?
Al1 Nd1 P1 C9 -132.18(4) . . . . ?
C2 Nd1 P1 C14 86.73(5) . . . . ?
C1 Nd1 P1 C14 167.07(5) . . . . ?
C6 Nd1 P1 C14 -101.51(5) . . . . ?
C5 Nd1 P1 C14 -2.82(5) . . . . ?
C9 Nd1 P1 C14 -100.87(5) . . . . ?
C10 Nd1 P1 C14 -68.24(5) . . . . ?
C12 Nd1 P1 C14 -32.45(5) . . . . ?
Al2 Nd1 P1 C14 -52.02(5) . . . . ?
Al1 Nd1 P1 C14 126.95(4) . . . . ?
C2 Nd1 Al1 C3 -78.76(8) . . . . ?
C1 Nd1 Al1 C3 86.46(8) . . . . ?
C6 Nd1 Al1 C3 54.46(8) . . . . ?
C5 Nd1 Al1 C3 -46.51(8) . . . . ?
C9 Nd1 Al1 C3 157.32(7) . . . . ?
C14 Nd1 Al1 C3 -146.78(7) . . . . ?
C10 Nd1 Al1 C3 167.36(7) . . . . ?
C12 Nd1 Al1 C3 -153.39(7) . . . . ?
P1 Nd1 Al1 C3 -175.69(7) . . . . ?
Al2 Nd1 Al1 C3 3.89(7) . . . . ?
C2 Nd1 Al1 C4 97.94(7) . . . . ?
C1 Nd1 Al1 C4 -96.85(7) . . . . ?
C6 Nd1 Al1 C4 -128.84(6) . . . . ?
C5 Nd1 Al1 C4 130.18(6) . . . . ?
C9 Nd1 Al1 C4 -25.99(6) . . . . ?
C14 Nd1 Al1 C4 29.91(6) . . . . ?
C10 Nd1 Al1 C4 -15.95(6) . . . . ?
C12 Nd1 Al1 C4 23.31(6) . . . . ?
P1 Nd1 Al1 C4 1.01(5) . . . . ?
Al2 Nd1 Al1 C4 -179.42(5) . . . . ?
C1 Nd1 Al1 C2 165.21(7) . . . . ?
C6 Nd1 Al1 C2 133.22(6) . . . . ?
C5 Nd1 Al1 C2 32.24(6) . . . . ?
C9 Nd1 Al1 C2 -123.92(5) . . . . ?
C14 Nd1 Al1 C2 -68.02(5) . . . . ?
C10 Nd1 Al1 C2 -113.88(5) . . . . ?
C12 Nd1 Al1 C2 -74.63(5) . . . . ?
P1 Nd1 Al1 C2 -96.93(5) . . . . ?
Al2 Nd1 Al1 C2 82.65(5) . . . . ?
C2 Nd1 Al1 C1 -165.21(7) . . . . ?
C6 Nd1 Al1 C1 -31.99(6) . . . . ?
C5 Nd1 Al1 C1 -132.97(6) . . . . ?
C9 Nd1 Al1 C1 70.86(5) . . . . ?
C14 Nd1 Al1 C1 126.76(5) . . . . ?
C10 Nd1 Al1 C1 80.90(6) . . . . ?
C12 Nd1 Al1 C1 120.16(5) . . . . ?
P1 Nd1 Al1 C1 97.86(5) . . . . ?
Al2 Nd1 Al1 C1 -82.57(5) . . . . ?
C3 Al1 C1 Nd1 -124.84(6) . . . . ?
C4 Al1 C1 Nd1 107.70(5) . . . . ?
C2 Al1 C1 Nd1 -12.78(6) . . . . ?
C2 Nd1 C1 Al1 9.69(4) . . . . ?
C6 Nd1 C1 Al1 155.46(5) . . . . ?
C5 Nd1 C1 Al1 87.97(7) . . . . ?
C9 Nd1 C1 Al1 -114.25(4) . . . . ?
C14 Nd1 C1 Al1 -68.96(5) . . . . ?
C10 Nd1 C1 Al1 -126.34(4) . . . . ?
C12 Nd1 C1 Al1 -102.07(5) . . . . ?
P1 Nd1 C1 Al1 -78.04(4) . . . . ?
Al2 Nd1 C1 Al1 115.46(3) . . . . ?
C2 Nd1 Al2 C7 -136.4(2) . . . . ?
C1 Nd1 Al2 C7 138.3(2) . . . . ?
C6 Nd1 Al2 C7 65.3(2) . . . . ?
C5 Nd1 Al2 C7 -65.3(2) . . . . ?
C9 Nd1 Al2 C7 34.3(2) . . . . ?
C14 Nd1 Al2 C7 -36.9(2) . . . . ?
C10 Nd1 Al2 C7 13.4(2) . . . . ?
C12 Nd1 Al2 C7 -16.7(2) . . . . ?
P1 Nd1 Al2 C7 -0.2(2) . . . . ?
Al1 Nd1 Al2 C7 -179.0(2) . . . . ?
C2 Nd1 Al2 C8 44.04(5) . . . . ?
C1 Nd1 Al2 C8 -41.19(6) . . . . ?
C6 Nd1 Al2 C8 -114.27(7) . . . . ?
C5 Nd1 Al2 C8 115.13(6) . . . . ?
C9 Nd1 Al2 C8 -145.28(5) . . . . ?
C14 Nd1 Al2 C8 143.56(5) . . . . ?
C10 Nd1 Al2 C8 -166.10(5) . . . . ?
C12 Nd1 Al2 C8 163.79(5) . . . . ?
P1 Nd1 Al2 C8 -179.76(5) . . . . ?
Al1 Nd1 Al2 C8 1.42(5) . . . . ?
C2 Nd1 Al2 C5 -71.09(5) . . . . ?
C1 Nd1 Al2 C5 -156.33(5) . . . . ?
C6 Nd1 Al2 C5 130.59(6) . . . . ?
C9 Nd1 Al2 C5 99.59(5) . . . . ?
C14 Nd1 Al2 C5 28.43(5) . . . . ?
C10 Nd1 Al2 C5 78.76(5) . . . . ?
C12 Nd1 Al2 C5 48.66(5) . . . . ?
P1 Nd1 Al2 C5 65.11(5) . . . . ?
Al1 Nd1 Al2 C5 -113.71(4) . . . . ?
C2 Nd1 Al2 C6 158.31(5) . . . . ?
C1 Nd1 Al2 C6 73.08(6) . . . . ?
C5 Nd1 Al2 C6 -130.59(6) . . . . ?
C9 Nd1 Al2 C6 -31.01(6) . . . . ?
C14 Nd1 Al2 C6 -102.17(5) . . . . ?
C10 Nd1 Al2 C6 -51.83(5) . . . . ?
C12 Nd1 Al2 C6 -81.94(5) . . . . ?
P1 Nd1 Al2 C6 -65.49(6) . . . . ?
Al1 Nd1 Al2 C6 115.70(5) . . . . ?
C3 Al1 C2 Nd1 128.00(5) . . . . ?
C4 Al1 C2 Nd1 -106.93(6) . . . . ?
C1 Al1 C2 Nd1 12.89(6) . . . . ?
C1 Nd1 C2 Al1 -9.69(4) . . . . ?
C6 Nd1 C2 Al1 -89.63(8) . . . . ?
C5 Nd1 C2 Al1 -154.82(4) . . . . ?
C9 Nd1 C2 Al1 73.37(5) . . . . ?
C14 Nd1 C2 Al1 114.93(4) . . . . ?
C10 Nd1 C2 Al1 108.07(5) . . . . ?
C12 Nd1 C2 Al1 128.53(4) . . . . ?
P1 Nd1 C2 Al1 78.74(4) . . . . ?
Al2 Nd1 C2 Al1 -115.39(3) . . . . ?
C7 Al2 C5 Nd1 166.22(5) . . . . ?
C8 Al2 C5 Nd1 -65.90(5) . . . . ?
C6 Al2 C5 Nd1 46.14(5) . . . . ?
C2 Nd1 C5 Al2 115.76(4) . . . . ?
C1 Nd1 C5 Al2 40.91(8) . . . . ?
C6 Nd1 C5 Al2 -31.83(4) . . . . ?
C9 Nd1 C5 Al2 -112.27(4) . . . . ?
C14 Nd1 C5 Al2 -158.24(4) . . . . ?
C10 Nd1 C5 Al2 -108.65(4) . . . . ?
C12 Nd1 C5 Al2 -132.25(4) . . . . ?
P1 Nd1 C5 Al2 -156.578(19) . . . . ?
Al1 Nd1 C5 Al2 95.47(4) . . . . ?
C7 Al2 C6 Nd1 -166.23(5) . . . . ?
C8 Al2 C6 Nd1 66.36(5) . . . . ?
C5 Al2 C6 Nd1 -46.16(5) . . . . ?
C2 Nd1 C6 Al2 -38.04(9) . . . . ?
C1 Nd1 C6 Al2 -114.27(5) . . . . ?
C5 Nd1 C6 Al2 31.82(4) . . . . ?
C9 Nd1 C6 Al2 156.10(4) . . . . ?
C14 Nd1 C6 Al2 111.50(4) . . . . ?
C10 Nd1 C6 Al2 129.35(5) . . . . ?
C12 Nd1 C6 Al2 106.66(4) . . . . ?
P1 Nd1 C6 Al2 156.48(2) . . . . ?
Al1 Nd1 C6 Al2 -94.10(4) . . . . ?
C14 P1 C9 C10 -3.60(8) . . . . ?
Nd1 P1 C9 C10 -70.28(7) . . . . ?
C14 P1 C9 Si1 -171.31(7) . . . . ?
Nd1 P1 C9 Si1 122.01(7) . . . . ?
C14 P1 C9 Nd1 66.68(4) . . . . ?
C16 Si1 C9 C10 -57.51(11) . . . . ?
C15 Si1 C9 C10 -175.77(10) . . . . ?
C17 Si1 C9 C10 64.27(12) . . . . ?
C16 Si1 C9 P1 108.03(8) . . . . ?
C15 Si1 C9 P1 -10.24(9) . . . . ?
C17 Si1 C9 P1 -130.20(8) . . . . ?
C16 Si1 C9 Nd1 -158.93(7) . . . . ?
C15 Si1 C9 Nd1 82.81(7) . . . . ?
C17 Si1 C9 Nd1 -37.15(9) . . . . ?
C2 Nd1 C9 C10 124.63(6) . . . . ?
C1 Nd1 C9 C10 -157.30(6) . . . . ?
C6 Nd1 C9 C10 -64.98(7) . . . . ?
C5 Nd1 C9 C10 7.42(8) . . . . ?
C14 Nd1 C9 C10 69.91(6) . . . . ?
C12 Nd1 C9 C10 33.32(6) . . . . ?
P1 Nd1 C9 C10 115.53(7) . . . . ?
Al2 Nd1 C9 C10 -44.74(7) . . . . ?
Al1 Nd1 C9 C10 164.80(6) . . . . ?
C2 Nd1 C9 P1 9.10(6) . . . . ?
C1 Nd1 C9 P1 87.17(4) . . . . ?
C6 Nd1 C9 P1 179.49(4) . . . . ?
C5 Nd1 C9 P1 -108.11(5) . . . . ?
C14 Nd1 C9 P1 -45.62(4) . . . . ?
C10 Nd1 C9 P1 -115.53(7) . . . . ?
C12 Nd1 C9 P1 -82.21(4) . . . . ?
Al2 Nd1 C9 P1 -160.27(2) . . . . ?
Al1 Nd1 C9 P1 49.27(4) . . . . ?
C2 Nd1 C9 Si1 -108.56(6) . . . . ?
C1 Nd1 C9 Si1 -30.49(6) . . . . ?
C6 Nd1 C9 Si1 61.83(7) . . . . ?
C5 Nd1 C9 Si1 134.23(6) . . . . ?
C14 Nd1 C9 Si1 -163.28(8) . . . . ?
C10 Nd1 C9 Si1 126.81(10) . . . . ?
C12 Nd1 C9 Si1 160.13(8) . . . . ?
P1 Nd1 C9 Si1 -117.66(8) . . . . ?
Al2 Nd1 C9 Si1 82.07(6) . . . . ?
Al1 Nd1 C9 Si1 -68.38(6) . . . . ?
P1 C9 C10 C12 2.64(12) . . . . ?
Si1 C9 C10 C12 169.42(8) . . . . ?
Nd1 C9 C10 C12 -66.04(8) . . . . ?
P1 C9 C10 C11 -169.79(9) . . . . ?
Si1 C9 C10 C11 -3.01(16) . . . . ?
Nd1 C9 C10 C11 121.54(11) . . . . ?
P1 C9 C10 Nd1 68.68(5) . . . . ?
Si1 C9 C10 Nd1 -124.54(9) . . . . ?
C2 Nd1 C10 C9 -77.88(8) . . . . ?
C1 Nd1 C10 C9 25.49(7) . . . . ?
C6 Nd1 C10 C9 112.32(7) . . . . ?
C5 Nd1 C10 C9 -173.77(6) . . . . ?
C14 Nd1 C10 C9 -86.88(7) . . . . ?
C12 Nd1 C10 C9 -120.04(9) . . . . ?
P1 Nd1 C10 C9 -40.94(5) . . . . ?
Al2 Nd1 C10 C9 144.93(6) . . . . ?
Al1 Nd1 C10 C9 -20.24(7) . . . . ?
C2 Nd1 C10 C12 42.16(8) . . . . ?
C1 Nd1 C10 C12 145.54(6) . . . . ?
C6 Nd1 C10 C12 -127.63(7) . . . . ?
C5 Nd1 C10 C12 -53.73(7) . . . . ?
C9 Nd1 C10 C12 120.04(9) . . . . ?
C14 Nd1 C10 C12 33.16(6) . . . . ?
P1 Nd1 C10 C12 79.10(6) . . . . ?
Al2 Nd1 C10 C12 -95.03(6) . . . . ?
Al1 Nd1 C10 C12 99.81(6) . . . . ?
C2 Nd1 C10 C11 161.22(9) . . . . ?
C1 Nd1 C10 C11 -95.41(10) . . . . ?
C6 Nd1 C10 C11 -8.58(10) . . . . ?
C5 Nd1 C10 C11 65.33(10) . . . . ?
C9 Nd1 C10 C11 -120.90(12) . . . . ?
C14 Nd1 C10 C11 152.22(11) . . . . ?
C12 Nd1 C10 C11 119.06(12) . . . . ?
P1 Nd1 C10 C11 -161.84(10) . . . . ?
Al2 Nd1 C10 C11 24.03(10) . . . . ?
Al1 Nd1 C10 C11 -141.14(8) . . . . ?
C9 C10 C12 C14 0.15(13) . . . . ?
C11 C10 C12 C14 172.82(10) . . . . ?
Nd1 C10 C12 C14 -64.34(8) . . . . ?
C9 C10 C12 C13 -171.87(10) . . . . ?
C11 C10 C12 C13 0.80(16) . . . . ?
Nd1 C10 C12 C13 123.63(10) . . . . ?
C9 C10 C12 Nd1 64.49(8) . . . . ?
C11 C10 C12 Nd1 -122.83(10) . . . . ?
C2 Nd1 C12 C14 -28.99(7) . . . . ?
C1 Nd1 C12 C14 70.91(8) . . . . ?
C6 Nd1 C12 C14 171.80(6) . . . . ?
C5 Nd1 C12 C14 -115.09(7) . . . . ?
C9 Nd1 C12 C14 86.96(7) . . . . ?
C10 Nd1 C12 C14 120.47(9) . . . . ?
P1 Nd1 C12 C14 40.85(5) . . . . ?
Al2 Nd1 C12 C14 -146.20(6) . . . . ?
Al1 Nd1 C12 C14 13.41(7) . . . . ?
C2 Nd1 C12 C10 -149.46(6) . . . . ?
C1 Nd1 C12 C10 -49.56(8) . . . . ?
C6 Nd1 C12 C10 51.33(7) . . . . ?
C5 Nd1 C12 C10 124.44(7) . . . . ?
C9 Nd1 C12 C10 -33.51(6) . . . . ?
C14 Nd1 C12 C10 -120.47(9) . . . . ?
P1 Nd1 C12 C10 -79.62(6) . . . . ?
Al2 Nd1 C12 C10 93.33(6) . . . . ?
Al1 Nd1 C12 C10 -107.06(6) . . . . ?
C2 Nd1 C12 C13 92.06(10) . . . . ?
C1 Nd1 C12 C13 -168.04(9) . . . . ?
C6 Nd1 C12 C13 -67.15(10) . . . . ?
C5 Nd1 C12 C13 5.96(9) . . . . ?
C9 Nd1 C12 C13 -151.99(11) . . . . ?
C14 Nd1 C12 C13 121.05(12) . . . . ?
C10 Nd1 C12 C13 -118.48(12) . . . . ?
P1 Nd1 C12 C13 161.90(10) . . . . ?
Al2 Nd1 C12 C13 -25.15(10) . . . . ?
Al1 Nd1 C12 C13 134.46(8) . . . . ?
C10 C12 C14 P1 -2.87(12) . . . . ?
C13 C12 C14 P1 168.88(9) . . . . ?
Nd1 C12 C14 P1 -68.13(5) . . . . ?
C10 C12 C14 Si2 -169.62(8) . . . . ?
C13 C12 C14 Si2 2.13(16) . . . . ?
Nd1 C12 C14 Si2 125.12(8) . . . . ?
C10 C12 C14 Nd1 65.26(8) . . . . ?
C13 C12 C14 Nd1 -122.98(10) . . . . ?
C9 P1 C14 C12 3.68(8) . . . . ?
Nd1 P1 C14 C12 69.91(7) . . . . ?
C9 P1 C14 Si2 171.24(7) . . . . ?
Nd1 P1 C14 Si2 -122.53(7) . . . . ?
C9 P1 C14 Nd1 -66.23(4) . . . . ?
C20 Si2 C14 C12 59.27(12) . . . . ?
C18 Si2 C14 C12 177.47(10) . . . . ?
C19 Si2 C14 C12 -61.50(11) . . . . ?
C20 Si2 C14 P1 -106.16(9) . . . . ?
C18 Si2 C14 P1 12.05(9) . . . . ?
C19 Si2 C14 P1 133.07(7) . . . . ?
C20 Si2 C14 Nd1 160.65(7) . . . . ?
C18 Si2 C14 Nd1 -81.14(8) . . . . ?
C19 Si2 C14 Nd1 39.88(8) . . . . ?
C2 Nd1 C14 C12 153.16(7) . . . . ?
C1 Nd1 C14 C12 -131.21(6) . . . . ?
C6 Nd1 C14 C12 -9.97(8) . . . . ?
C5 Nd1 C14 C12 62.01(6) . . . . ?
C9 Nd1 C14 C12 -69.98(6) . . . . ?
C10 Nd1 C14 C12 -33.17(6) . . . . ?
P1 Nd1 C14 C12 -115.71(7) . . . . ?
Al2 Nd1 C14 C12 43.38(7) . . . . ?
Al1 Nd1 C14 C12 -169.68(6) . . . . ?
C2 Nd1 C14 P1 -91.12(4) . . . . ?
C1 Nd1 C14 P1 -15.50(6) . . . . ?
C6 Nd1 C14 P1 105.74(5) . . . . ?
C5 Nd1 C14 P1 177.73(4) . . . . ?
C9 Nd1 C14 P1 45.73(4) . . . . ?
C10 Nd1 C14 P1 82.54(4) . . . . ?
C12 Nd1 C14 P1 115.71(7) . . . . ?
Al2 Nd1 C14 P1 159.10(2) . . . . ?
Al1 Nd1 C14 P1 -53.96(4) . . . . ?
C2 Nd1 C14 Si2 26.84(6) . . . . ?
C1 Nd1 C14 Si2 102.47(6) . . . . ?
C6 Nd1 C14 Si2 -136.29(6) . . . . ?
C5 Nd1 C14 Si2 -64.31(6) . . . . ?
C9 Nd1 C14 Si2 163.70(8) . . . . ?
C10 Nd1 C14 Si2 -159.49(8) . . . . ?
C12 Nd1 C14 Si2 -126.32(10) . . . . ?
P1 Nd1 C14 Si2 117.96(8) . . . . ?
Al2 Nd1 C14 Si2 -82.94(6) . . . . ?
Al1 Nd1 C14 Si2 64.00(6) . . . . ?
